data_7022855
loop_
_publ_author_name
'Adeyi, Okoh'
'Cross, Warren B.'
'Forrest, Gregory'
'Godfrey, Luke'
'Hope, Eric G.'
'McLeod, Andrew'
'Singh, Amandeep'
'Singh, Kuldip'
'Solan, Gregory A.'
'Wang, Yining'
'Wright, Luka A.'

_publ_section_title
;
 From discrete monomeric complexes to hydrogen-bonded dimeric assemblies
 based on sterically encumbered square planar palladium(II) ONN-pincers.
;
_journal_issue 21
_journal_name_full 'Dalton transactions (Cambridge, England : 2003)'
_journal_page_first 7710
_journal_page_last 7723
_journal_paper_doi 10.1039/c3dt50176k
_journal_volume 42
_journal_year 2013
_chemical_formula_moiety '(C30 H30 N2 O)2(CH3 CH2)O'
_chemical_formula_sum 'C34 H40 N2 O2'
_chemical_formula_weight 508.68
_chemical_name_systematic
;
?
;
_space_group_IT_number 2
_symmetry_cell_setting triclinic
_symmetry_space_group_name_Hall '-P 1'
_symmetry_space_group_name_H-M 'P -1'
_atom_sites_solution_hydrogens geom
_atom_sites_solution_primary direct
_atom_sites_solution_secondary difmap
_audit_creation_method SHELXL-97
_cell_angle_alpha 89.451(3)
_cell_angle_beta 85.613(4)
_cell_angle_gamma 81.432(4)
_cell_formula_units_Z 2
_cell_length_a 8.9542(16)
_cell_length_b 12.028(2)
_cell_length_c 14.082(3)
_cell_measurement_reflns_used 653
_cell_measurement_temperature 150(2)
_cell_measurement_theta_max 21.739
_cell_measurement_theta_min 3.071
_cell_volume 1495.3(5)
_computing_cell_refinement 'Bruker SMART'
_computing_data_collection 'Bruker SMART'
_computing_data_reduction 'Bruker SHELXTL'
_computing_molecular_graphics 'Bruker SHELXTL'
_computing_publication_material 'Bruker SHELXTL'
_computing_structure_refinement 'SHELXL-97 (Sheldrick, 1997)'
_computing_structure_solution 'SHELXS-97 (Sheldrick, 1990)'
_diffrn_ambient_temperature 150(2)
_diffrn_measured_fraction_theta_full 0.991
_diffrn_measured_fraction_theta_max 0.991
_diffrn_measurement_device_type 'Bruker Apex 2000 CCD area detector'
_diffrn_measurement_method 'phi and omega scans'
_diffrn_radiation_monochromator graphite
_diffrn_radiation_source 'fine-focus sealed tube'
_diffrn_radiation_type MoK\a
_diffrn_radiation_wavelength 0.71073
_diffrn_reflns_av_R_equivalents 0.0850
_diffrn_reflns_av_sigmaI/netI 0.1277
_diffrn_reflns_limit_h_max 10
_diffrn_reflns_limit_h_min -10
_diffrn_reflns_limit_k_max 14
_diffrn_reflns_limit_k_min -14
_diffrn_reflns_limit_l_max 16
_diffrn_reflns_limit_l_min -16
_diffrn_reflns_number 10849
_diffrn_reflns_theta_full 25.00
_diffrn_reflns_theta_max 25.00
_diffrn_reflns_theta_min 2.24
_exptl_absorpt_coefficient_mu 0.070
_exptl_absorpt_correction_T_max 0.9917
_exptl_absorpt_correction_T_min 0.9828
_exptl_absorpt_correction_type empirical
_exptl_absorpt_process_details
;
absorption correction based on 2730 reflections(SADABS);Rint 0.1006 before
corrrection and 0.0329 after.
;
_exptl_crystal_colour yellow
_exptl_crystal_density_diffrn 1.130
_exptl_crystal_density_method 'not measured'
_exptl_crystal_description block
_exptl_crystal_F_000 548
_exptl_crystal_size_max 0.25
_exptl_crystal_size_mid 0.23
_exptl_crystal_size_min 0.12
_platon_squeeze_details
;
Disordered diethyl ether was omitted using the SQUEEZE option of PLATON.
The solvent accessible voids are 345.2 3 with an estimated 104e/cell to
be added. Two solvent diethyl ether molecules/unit cell accounting for
84e were included in the formula, FWt, (000) and density calculations.
PLATON Reference:
Spek, A.L. (1990), Acta Cryst. A46, C-34.
;
_refine_diff_density_max 0.291
_refine_diff_density_min -0.244
_refine_diff_density_rms 0.061
_refine_ls_extinction_method none
_refine_ls_goodness_of_fit_ref 0.825
_refine_ls_hydrogen_treatment constr
_refine_ls_matrix_type full
_refine_ls_number_parameters 303
_refine_ls_number_reflns 5210
_refine_ls_number_restraints 0
_refine_ls_restrained_S_all 0.825
_refine_ls_R_factor_all 0.1155
_refine_ls_R_factor_gt 0.0613
_refine_ls_shift/su_max 0.000
_refine_ls_shift/su_mean 0.000
_refine_ls_structure_factor_coef Fsqd
_refine_ls_weighting_details 'calc w=1/[\s^2^(Fo^2^)+(0.0645P)^2^+0.0000P] where P=(Fo^2^+2Fc^2^)/3'
_refine_ls_weighting_scheme calc
_refine_ls_wR_factor_gt 0.1362
_refine_ls_wR_factor_ref 0.1513
_reflns_number_gt 2537
_reflns_number_total 5210
_reflns_threshold_expression >2sigma(I)
_cod_data_source_file c3dt50176k.txt
_cod_data_source_block 09050
_cod_depositor_comments
;
The following automatic conversions were performed:

'_symmetry_cell_setting' value 'Triclinic' changed to 'triclinic'
according to /home/saulius/struct/CIF-dictionaries/cif_core.dic
dictionary named 'cif_core.dic' version 2.4.2 from 2011-04-26.

Automatic conversion script
Id: cif_fix_values 1891 2012-01-12 08:04:46Z andrius 

The following automatic conversions were performed:

'_refine_ls_hydrogen_treatment' value 'constrained' was replaced with
the value 'constr' as specified in the replacement file
'src/cod-tools/trunk/data/replacement-values/replacement_values.lst'.

Automatic conversion script
Id: cif_fix_values 5376 2017-05-30 11:51:03Z andrius 
;
_cod_original_sg_symbol_H-M P-1
_cod_database_code 7022855

loop_
_symmetry_equiv_pos_as_xyz
'x, y, z'
'-x, -y, -z'

loop_
_atom_site_label
_atom_site_type_symbol
_atom_site_fract_x
_atom_site_fract_y
_atom_site_fract_z
_atom_site_U_iso_or_equiv
_atom_site_adp_type
_atom_site_occupancy
_atom_site_symmetry_multiplicity
_atom_site_calc_flag
_atom_site_refinement_flags
O1 O 0.2939(2) 0.29147(14) 0.77823(12) 0.0374(5) Uani 1 1 d .
H1 H 0.2343 0.3524 0.7784 0.056 Uiso 1 1 calc R
N1 N 0.1449(2) 0.47546(17) 0.84173(14) 0.0299(5) Uani 1 1 d .
N2 N -0.1296(2) 0.64953(17) 0.71652(14) 0.0299(5) Uani 1 1 d .
C1 C 0.5436(3) 0.1319(2) 0.6956(2) 0.0455(8) Uani 1 1 d .
H1A H 0.5331 0.2088 0.6776 0.055 Uiso 1 1 calc R
C2 C 0.5831(3) 0.0491(3) 0.6260(2) 0.0551(9) Uani 1 1 d .
H2 H 0.5975 0.0699 0.5611 0.066 Uiso 1 1 calc R
C3 C 0.6015(3) -0.0627(3) 0.6508(2) 0.0563(9) Uani 1 1 d .
H3 H 0.6304 -0.1192 0.6035 0.068 Uiso 1 1 calc R
C4 C 0.5774(3) -0.0917(3) 0.7451(2) 0.0532(9) Uani 1 1 d .
H4 H 0.5890 -0.1687 0.7630 0.064 Uiso 1 1 calc R
C5 C 0.5363(3) -0.0088(2) 0.8140(2) 0.0427(7) Uani 1 1 d .
H5 H 0.5195 -0.0299 0.8787 0.051 Uiso 1 1 calc R
C6 C 0.5193(3) 0.1042(2) 0.7902(2) 0.0350(7) Uani 1 1 d .
C7 C 0.4819(3) 0.1911(2) 0.86644(18) 0.0339(7) Uani 1 1 d .
C8 C 0.5583(3) 0.1809(2) 0.94885(19) 0.0391(7) Uani 1 1 d .
H8 H 0.6346 0.1181 0.9558 0.047 Uiso 1 1 calc R
C9 C 0.5267(3) 0.2594(2) 1.0208(2) 0.0445(8) Uani 1 1 d .
H9 H 0.5809 0.2503 1.0765 0.053 Uiso 1 1 calc R
C10 C 0.4172(3) 0.3505(2) 1.01227(19) 0.0398(7) Uani 1 1 d .
H10 H 0.3961 0.4042 1.0624 0.048 Uiso 1 1 calc R
C11 C 0.3352(3) 0.3662(2) 0.93061(17) 0.0299(6) Uani 1 1 d .
C12 C 0.3689(3) 0.2843(2) 0.85807(18) 0.0303(6) Uani 1 1 d .
C13 C 0.2198(3) 0.4671(2) 0.92212(17) 0.0303(6) Uani 1 1 d .
C14 C 0.1910(3) 0.5535(2) 0.98928(18) 0.0378(7) Uani 1 1 d .
H14 H 0.2442 0.5482 1.0454 0.045 Uiso 1 1 calc R
C15 C 0.0864(3) 0.6459(2) 0.97470(19) 0.0433(7) Uani 1 1 d .
H15 H 0.0661 0.7045 1.0208 0.052 Uiso 1 1 calc R
C16 C 0.0098(3) 0.6537(2) 0.89193(18) 0.0368(7) Uani 1 1 d .
H16 H -0.0635 0.7171 0.8805 0.044 Uiso 1 1 calc R
C17 C 0.0431(3) 0.5671(2) 0.82727(17) 0.0283(6) Uani 1 1 d .
C18 C -0.0284(3) 0.5702(2) 0.73715(17) 0.0307(6) Uani 1 1 d .
H18 H 0.0022 0.5107 0.6927 0.037 Uiso 1 1 calc R
C19 C -0.1936(3) 0.6480(2) 0.62674(17) 0.0276(6) Uani 1 1 d .
C20 C -0.1175(3) 0.6816(2) 0.54307(18) 0.0336(7) Uani 1 1 d .
C21 C -0.1900(3) 0.6810(2) 0.45948(19) 0.0403(7) Uani 1 1 d .
H21 H -0.1411 0.7038 0.4019 0.048 Uiso 1 1 calc R
C22 C -0.3298(3) 0.6486(2) 0.45762(19) 0.0401(7) Uani 1 1 d .
H22 H -0.3745 0.6458 0.3988 0.048 Uiso 1 1 calc R
C23 C -0.4057(3) 0.6200(2) 0.54099(19) 0.0377(7) Uani 1 1 d .
H23 H -0.5041 0.5999 0.5393 0.045 Uiso 1 1 calc R
C24 C -0.3404(3) 0.6201(2) 0.62768(18) 0.0306(6) Uani 1 1 d .
C25 C -0.4221(3) 0.5898(2) 0.71993(18) 0.0362(7) Uani 1 1 d .
H25 H -0.3838 0.6314 0.7719 0.043 Uiso 1 1 calc R
C26 C -0.5938(3) 0.6269(3) 0.7227(2) 0.0542(9) Uani 1 1 d .
H26A H -0.6147 0.7059 0.7037 0.081 Uiso 1 1 calc R
H26B H -0.6389 0.6180 0.7875 0.081 Uiso 1 1 calc R
H26C H -0.6377 0.5803 0.6787 0.081 Uiso 1 1 calc R
C27 C -0.3842(3) 0.4646(2) 0.7417(2) 0.0478(8) Uani 1 1 d .
H27A H -0.4204 0.4208 0.6922 0.072 Uiso 1 1 calc R
H27B H -0.4336 0.4484 0.8037 0.072 Uiso 1 1 calc R
H27C H -0.2742 0.4442 0.7430 0.072 Uiso 1 1 calc R
C28 C 0.0325(3) 0.7259(2) 0.54459(19) 0.0391(7) Uani 1 1 d .
H28 H 0.0681 0.7155 0.6101 0.047 Uiso 1 1 calc R
C29 C 0.1525(3) 0.6636(3) 0.4747(2) 0.0599(9) Uani 1 1 d .
H29A H 0.1686 0.5835 0.4910 0.090 Uiso 1 1 calc R
H29B H 0.2476 0.6942 0.4778 0.090 Uiso 1 1 calc R
H29C H 0.1191 0.6728 0.4100 0.090 Uiso 1 1 calc R
C30 C 0.0106(4) 0.8518(3) 0.5214(3) 0.0681(10) Uani 1 1 d .
H30A H -0.0271 0.8636 0.4580 0.102 Uiso 1 1 calc R
H30B H 0.1076 0.8800 0.5225 0.102 Uiso 1 1 calc R
H30C H -0.0628 0.8923 0.5689 0.102 Uiso 1 1 calc R

loop_
_atom_site_aniso_label
_atom_site_aniso_U_11
_atom_site_aniso_U_22
_atom_site_aniso_U_33
_atom_site_aniso_U_23
_atom_site_aniso_U_13
_atom_site_aniso_U_12
O1 0.0413(12) 0.0379(12) 0.0325(11) 0.0003(9) -0.0117(9) 0.0009(9)
N1 0.0284(12) 0.0369(14) 0.0260(13) 0.0034(10) -0.0021(10) -0.0096(10)
N2 0.0291(12) 0.0342(13) 0.0267(13) 0.0009(10) -0.0039(10) -0.0054(10)
C1 0.054(2) 0.0340(17) 0.0447(19) 0.0051(15) 0.0013(15) 0.0015(14)
C2 0.058(2) 0.054(2) 0.049(2) -0.0049(17) 0.0042(16) 0.0016(17)
C3 0.060(2) 0.042(2) 0.064(2) -0.0135(17) -0.0053(18) 0.0030(16)
C4 0.055(2) 0.0336(18) 0.072(2) 0.0056(17) -0.0117(18) -0.0059(15)
C5 0.0440(18) 0.0359(17) 0.0489(19) 0.0031(15) -0.0081(14) -0.0062(14)
C6 0.0336(16) 0.0324(16) 0.0393(17) 0.0049(13) -0.0067(13) -0.0040(13)
C7 0.0323(16) 0.0364(16) 0.0342(17) 0.0066(13) -0.0003(13) -0.0102(13)
C8 0.0392(17) 0.0333(17) 0.0457(19) 0.0078(14) -0.0129(14) -0.0038(13)
C9 0.0523(19) 0.0436(19) 0.0395(18) 0.0078(15) -0.0189(15) -0.0059(16)
C10 0.0474(18) 0.0406(18) 0.0323(17) 0.0004(13) -0.0069(14) -0.0074(15)
C11 0.0322(15) 0.0353(16) 0.0234(15) 0.0047(12) -0.0020(12) -0.0087(13)
C12 0.0289(15) 0.0330(16) 0.0303(16) 0.0095(12) -0.0045(12) -0.0083(12)
C13 0.0281(15) 0.0389(16) 0.0247(15) 0.0030(12) -0.0009(12) -0.0084(13)
C14 0.0350(16) 0.0485(19) 0.0295(16) -0.0019(14) -0.0070(13) -0.0026(14)
C15 0.0467(19) 0.0486(19) 0.0331(17) -0.0131(14) -0.0028(14) -0.0018(15)
C16 0.0328(16) 0.0440(18) 0.0316(16) -0.0006(14) 0.0014(13) -0.0011(13)
C17 0.0276(15) 0.0326(15) 0.0246(15) 0.0006(12) 0.0010(12) -0.0058(12)
C18 0.0299(15) 0.0344(16) 0.0278(15) -0.0010(12) 0.0007(12) -0.0067(13)
C19 0.0292(15) 0.0258(14) 0.0271(15) 0.0015(11) -0.0046(12) -0.0011(12)
C20 0.0330(16) 0.0370(16) 0.0307(16) 0.0022(13) -0.0021(13) -0.0053(13)
C21 0.0440(18) 0.0458(18) 0.0313(17) 0.0079(14) -0.0073(14) -0.0057(15)
C22 0.0445(19) 0.0438(18) 0.0329(17) 0.0004(13) -0.0141(14) -0.0038(15)
C23 0.0322(16) 0.0402(17) 0.0415(18) -0.0002(14) -0.0091(14) -0.0047(13)
C24 0.0304(15) 0.0303(15) 0.0309(16) -0.0017(12) -0.0018(12) -0.0044(12)
C25 0.0346(16) 0.0417(17) 0.0340(17) -0.0054(13) 0.0020(13) -0.0133(13)
C26 0.0388(18) 0.072(2) 0.054(2) -0.0172(17) 0.0079(15) -0.0176(17)
C27 0.054(2) 0.052(2) 0.0406(18) 0.0019(15) 0.0046(15) -0.0234(16)
C28 0.0344(16) 0.0483(19) 0.0348(17) 0.0071(14) 0.0017(13) -0.0092(14)
C29 0.0405(19) 0.061(2) 0.077(3) -0.0121(19) 0.0052(17) -0.0091(16)
C30 0.058(2) 0.055(2) 0.093(3) -0.0037(19) 0.0085(19) -0.0204(18)

loop_
_atom_type_symbol
_atom_type_description
_atom_type_scat_dispersion_real
_atom_type_scat_dispersion_imag
_atom_type_scat_source
C C 0.0033 0.0016 'International Tables Vol C Tables 4.2.6.8 and 6.1.1.4'
H H 0.0000 0.0000 'International Tables Vol C Tables 4.2.6.8 and 6.1.1.4'
N N 0.0061 0.0033 'International Tables Vol C Tables 4.2.6.8 and 6.1.1.4'
O O 0.0106 0.0060 'International Tables Vol C Tables 4.2.6.8 and 6.1.1.4'

loop_
_geom_angle_atom_site_label_1
_geom_angle_atom_site_label_2
_geom_angle_atom_site_label_3
_geom_angle
C12 O1 H1 109.5
C17 N1 C13 119.8(2)
C18 N2 C19 119.2(2)
C6 C1 C2 121.2(3)
C6 C1 H1A 119.4
C2 C1 H1A 119.4
C3 C2 C1 120.3(3)
C3 C2 H2 119.8
C1 C2 H2 119.8
C2 C3 C4 119.2(3)
C2 C3 H3 120.4
C4 C3 H3 120.4
C3 C4 C5 120.2(3)
C3 C4 H4 119.9
C5 C4 H4 119.9
C6 C5 C4 121.2(3)
C6 C5 H5 119.4
C4 C5 H5 119.4
C1 C6 C5 117.9(3)
C1 C6 C7 122.3(2)
C5 C6 C7 119.8(2)
C8 C7 C12 118.1(3)
C8 C7 C6 120.2(2)
C12 C7 C6 121.8(2)
C9 C8 C7 121.8(3)
C9 C8 H8 119.1
C7 C8 H8 119.1
C10 C9 C8 120.0(3)
C10 C9 H9 120.0
C8 C9 H9 120.0
C9 C10 C11 121.2(3)
C9 C10 H10 119.4
C11 C10 H10 119.4
C10 C11 C12 117.8(2)
C10 C11 C13 120.1(2)
C12 C11 C13 122.1(2)
O1 C12 C7 117.2(2)
O1 C12 C11 121.7(2)
C7 C12 C11 121.1(2)
N1 C13 C14 119.7(2)
N1 C13 C11 116.5(2)
C14 C13 C11 123.7(2)
C15 C14 C13 120.2(3)
C15 C14 H14 119.9
C13 C14 H14 119.9
C14 C15 C16 119.6(3)
C14 C15 H15 120.2
C16 C15 H15 120.2
C17 C16 C15 118.1(3)
C17 C16 H16 121.0
C15 C16 H16 121.0
N1 C17 C16 122.5(2)
N1 C17 C18 115.9(2)
C16 C17 C18 121.6(2)
N2 C18 C17 122.0(2)
N2 C18 H18 119.0
C17 C18 H18 119.0
C20 C19 C24 121.8(2)
C20 C19 N2 121.1(2)
C24 C19 N2 116.9(2)
C21 C20 C19 117.4(2)
C21 C20 C28 120.9(2)
C19 C20 C28 121.6(2)
C22 C21 C20 121.9(3)
C22 C21 H21 119.0
C20 C21 H21 119.0
C21 C22 C23 120.0(3)
C21 C22 H22 120.0
C23 C22 H22 120.0
C22 C23 C24 121.0(3)
C22 C23 H23 119.5
C24 C23 H23 119.5
C23 C24 C19 117.7(2)
C23 C24 C25 121.9(2)
C19 C24 C25 120.4(2)
C24 C25 C27 111.4(2)
C24 C25 C26 112.8(2)
C27 C25 C26 111.2(2)
C24 C25 H25 107.0
C27 C25 H25 107.0
C26 C25 H25 107.0
C25 C26 H26A 109.5
C25 C26 H26B 109.5
H26A C26 H26B 109.5
C25 C26 H26C 109.5
H26A C26 H26C 109.5
H26B C26 H26C 109.5
C25 C27 H27A 109.5
C25 C27 H27B 109.5
H27A C27 H27B 109.5
C25 C27 H27C 109.5
H27A C27 H27C 109.5
H27B C27 H27C 109.5
C29 C28 C20 111.8(2)
C29 C28 C30 109.7(2)
C20 C28 C30 109.8(2)
C29 C28 H28 108.5
C20 C28 H28 108.5
C30 C28 H28 108.5
C28 C29 H29A 109.5
C28 C29 H29B 109.5
H29A C29 H29B 109.5
C28 C29 H29C 109.5
H29A C29 H29C 109.5
H29B C29 H29C 109.5
C28 C30 H30A 109.5
C28 C30 H30B 109.5
H30A C30 H30B 109.5
C28 C30 H30C 109.5
H30A C30 H30C 109.5
H30B C30 H30C 109.5

loop_
_geom_bond_atom_site_label_1
_geom_bond_atom_site_label_2
_geom_bond_distance
O1 C12 1.348(3)
O1 H1 0.8400
N1 C17 1.346(3)
N1 C13 1.355(3)
N2 C18 1.262(3)
N2 C19 1.429(3)
C1 C6 1.379(4)
C1 C2 1.392(4)
C1 H1A 0.9500
C2 C3 1.375(4)
C2 H2 0.9500
C3 C4 1.379(4)
C3 H3 0.9500
C4 C5 1.388(4)
C4 H4 0.9500
C5 C6 1.386(3)
C5 H5 0.9500
C6 C7 1.489(4)
C7 C8 1.387(3)
C7 C12 1.404(3)
C8 C9 1.376(4)
C8 H8 0.9500
C9 C10 1.369(4)
C9 H9 0.9500
C10 C11 1.407(3)
C10 H10 0.9500
C11 C12 1.410(3)
C11 C13 1.482(3)
C13 C14 1.394(3)
C14 C15 1.367(4)
C14 H14 0.9500
C15 C16 1.392(3)
C15 H15 0.9500
C16 C17 1.374(3)
C16 H16 0.9500
C17 C18 1.462(3)
C18 H18 0.9500
C19 C20 1.402(3)
C19 C24 1.404(3)
C20 C21 1.388(3)
C20 C28 1.518(3)
C21 C22 1.368(4)
C21 H21 0.9500
C22 C23 1.378(4)
C22 H22 0.9500
C23 C24 1.393(3)
C23 H23 0.9500
C24 C25 1.510(3)
C25 C27 1.527(4)
C25 C26 1.534(4)
C25 H25 1.0000
C26 H26A 0.9800
C26 H26B 0.9800
C26 H26C 0.9800
C27 H27A 0.9800
C27 H27B 0.9800
C27 H27C 0.9800
C28 C29 1.516(4)
C28 C30 1.533(4)
C28 H28 1.0000
C29 H29A 0.9800
C29 H29B 0.9800
C29 H29C 0.9800
C30 H30A 0.9800
C30 H30B 0.9800
C30 H30C 0.9800

loop_
_geom_hbond_atom_site_label_D
_geom_hbond_atom_site_label_H
_geom_hbond_atom_site_label_A
_geom_hbond_distance_DH
_geom_hbond_distance_HA
_geom_hbond_distance_DA
_geom_hbond_angle_DHA
O1 H1 N1 0.84 1.79 2.540(3) 148.4

loop_
_geom_torsion_atom_site_label_1
_geom_torsion_atom_site_label_2
_geom_torsion_atom_site_label_3
_geom_torsion_atom_site_label_4
_geom_torsion
C6 C1 C2 C3 -1.1(5)
C1 C2 C3 C4 1.2(5)
C2 C3 C4 C5 -0.5(4)
C3 C4 C5 C6 -0.4(4)
C2 C1 C6 C5 0.3(4)
C2 C1 C6 C7 177.9(3)
C4 C5 C6 C1 0.5(4)
C4 C5 C6 C7 -177.3(3)
C1 C6 C7 C8 -132.3(3)
C5 C6 C7 C8 45.3(4)
C1 C6 C7 C12 48.3(4)
C5 C6 C7 C12 -134.1(3)
C12 C7 C8 C9 -0.4(4)
C6 C7 C8 C9 -179.9(3)
C7 C8 C9 C10 0.0(4)
C8 C9 C10 C11 0.0(4)
C9 C10 C11 C12 0.4(4)
C9 C10 C11 C13 -178.5(2)
C8 C7 C12 O1 -178.8(2)
C6 C7 C12 O1 0.7(4)
C8 C7 C12 C11 0.8(4)
C6 C7 C12 C11 -179.7(2)
C10 C11 C12 O1 178.7(2)
C13 C11 C12 O1 -2.3(4)
C10 C11 C12 C7 -0.8(4)
C13 C11 C12 C7 178.1(2)
C17 N1 C13 C14 -0.1(3)
C17 N1 C13 C11 -177.2(2)
C10 C11 C13 N1 -179.5(2)
C12 C11 C13 N1 1.6(3)
C10 C11 C13 C14 3.5(4)
C12 C11 C13 C14 -175.4(2)
N1 C13 C14 C15 0.7(4)
C11 C13 C14 C15 177.6(2)
C13 C14 C15 C16 -0.6(4)
C14 C15 C16 C17 -0.1(4)
C13 N1 C17 C16 -0.7(4)
C13 N1 C17 C18 178.1(2)
C15 C16 C17 N1 0.8(4)
C15 C16 C17 C18 -178.0(2)
C19 N2 C18 C17 179.3(2)
N1 C17 C18 N2 177.4(2)
C16 C17 C18 N2 -3.7(4)
C18 N2 C19 C20 -79.6(3)
C18 N2 C19 C24 105.3(3)
C24 C19 C20 C21 -3.1(4)
N2 C19 C20 C21 -178.0(2)
C24 C19 C20 C28 172.1(2)
N2 C19 C20 C28 -2.8(4)
C19 C20 C21 C22 -0.3(4)
C28 C20 C21 C22 -175.6(2)
C20 C21 C22 C23 2.9(4)
C21 C22 C23 C24 -2.0(4)
C22 C23 C24 C19 -1.3(4)
C22 C23 C24 C25 179.6(2)
C20 C19 C24 C23 3.9(4)
N2 C19 C24 C23 179.0(2)
C20 C19 C24 C25 -177.0(2)
N2 C19 C24 C25 -1.9(3)
C23 C24 C25 C27 92.0(3)
C19 C24 C25 C27 -87.1(3)
C23 C24 C25 C26 -34.0(3)
C19 C24 C25 C26 146.9(2)
C21 C20 C28 C29 -57.6(3)
C19 C20 C28 C29 127.4(3)
C21 C20 C28 C30 64.4(3)
C19 C20 C28 C30 -110.6(3)

loop_
_platon_squeeze_void_nr
_platon_squeeze_void_average_x
_platon_squeeze_void_average_y
_platon_squeeze_void_average_z
_platon_squeeze_void_volume
_platon_squeeze_void_count_electrons
_platon_squeeze_void_content
1 0.000 0.000 0.000 341 104 ' '
